data_4302323
loop_
_publ_author_name
'Yang, Wei'
'Fu, Hao'
'Wang, Haijun'
'Chen, Mingqing'
'Ding, Yuqiang'
'Roesky, Herbert W.'
'Jana, Anukul'

_publ_section_title
;
 A Base-Stabilized Silylene with a Tricoordinate Silicon Atom as a Ligand
 for a Metal Complex
;
_journal_coden_ASTM INOCAJ
_journal_issue 12
_journal_name_full 'Inorganic Chemistry'
_journal_page_first 5058
_journal_page_last 5060
_journal_paper_doi 10.1021/ic900204c
_journal_volume 48
_journal_year 2009
_chemical_formula_moiety 'C23 H32 Fe N2 O5 Si'
_chemical_formula_sum 'C23 H32 Fe N2 O5 Si'
_chemical_formula_weight 500.45
_space_group_IT_number 14
_symmetry_cell_setting monoclinic
_symmetry_space_group_name_Hall '-P 2yn'
_symmetry_space_group_name_H-M 'P 1 21/n 1'
_atom_sites_solution_hydrogens geom
_atom_sites_solution_primary direct
_atom_sites_solution_secondary difmap
_audit_creation_method SHELXL-97
_cell_angle_alpha 90.00
_cell_angle_beta 91.710(2)
_cell_angle_gamma 90.00
_cell_formula_units_Z 4
_cell_length_a 9.1551(7)
_cell_length_b 16.6045(14)
_cell_length_c 17.2613(15)
_cell_measurement_reflns_used 2808
_cell_measurement_temperature 293(2)
_cell_measurement_theta_max 21.29
_cell_measurement_theta_min 2.36
_cell_volume 2622.8(4)
_computing_cell_refinement 'Bruker SMART'
_computing_data_reduction 'Bruker SAINT'
_computing_molecular_graphics 'Bruker SHELXTL'
_computing_publication_material 'Bruker SHELXTL'
_computing_structure_refinement 'SHELXL-97 (Sheldrick, 1997)'
_computing_structure_solution 'SHELXS-97 (Sheldrick, 1990)'
_diffrn_ambient_temperature 293(2)
_diffrn_measured_fraction_theta_full 0.983
_diffrn_measured_fraction_theta_max 0.983
_diffrn_measurement_device_type 'CCD area detector'
_diffrn_measurement_method 'phi and omega scans'
_diffrn_radiation_monochromator graphite
_diffrn_radiation_source 'fine-focus sealed tube'
_diffrn_radiation_type MoK\a
_diffrn_radiation_wavelength 0.71073
_diffrn_reflns_av_R_equivalents 0.0504
_diffrn_reflns_av_sigmaI/netI 0.0722
_diffrn_reflns_limit_h_max 12
_diffrn_reflns_limit_h_min -9
_diffrn_reflns_limit_k_max 15
_diffrn_reflns_limit_k_min -22
_diffrn_reflns_limit_l_max 22
_diffrn_reflns_limit_l_min -22
_diffrn_reflns_number 16828
_diffrn_reflns_theta_full 28.31
_diffrn_reflns_theta_max 28.31
_diffrn_reflns_theta_min 1.70
_diffrn_standards_decay_% 0
_diffrn_standards_interval_count 0
_diffrn_standards_interval_time 0
_diffrn_standards_number 0
_exptl_absorpt_coefficient_mu 0.654
_exptl_absorpt_correction_type none
_exptl_crystal_colour red-brown
_exptl_crystal_density_diffrn 1.267
_exptl_crystal_density_method 'not measured'
_exptl_crystal_description sheet
_exptl_crystal_F_000 1056
_exptl_crystal_size_max 0.15
_exptl_crystal_size_mid 0.12
_exptl_crystal_size_min 0.06
_refine_diff_density_max 0.272
_refine_diff_density_min -0.199
_refine_diff_density_rms 0.055
_refine_ls_extinction_method none
_refine_ls_goodness_of_fit_ref 1.000
_refine_ls_hydrogen_treatment constr
_refine_ls_matrix_type full
_refine_ls_number_parameters 298
_refine_ls_number_reflns 6346
_refine_ls_number_restraints 54
_refine_ls_restrained_S_all 1.057
_refine_ls_R_factor_all 0.1115
_refine_ls_R_factor_gt 0.0507
_refine_ls_shift/su_max 0.001
_refine_ls_shift/su_mean 0.000
_refine_ls_structure_factor_coef Fsqd
_refine_ls_weighting_details 'calc w=1/[\s^2^(Fo^2^)+(0.0590P)^2^+0.0000P] where P=(Fo^2^+2Fc^2^)/3'
_refine_ls_weighting_scheme calc
_refine_ls_wR_factor_gt 0.1096
_refine_ls_wR_factor_ref 0.1317
_reflns_number_gt 3584
_reflns_number_total 6346
_reflns_threshold_expression >2sigma(I)
_cod_duplicate_entry 4338557
_cod_data_source_file ic900204c_si_002.cif
_cod_data_source_block yy
_cod_database_code 4302323

loop_
_symmetry_equiv_pos_as_xyz
'x, y, z'
'-x+1/2, y+1/2, -z+1/2'
'-x, -y, -z'
'x-1/2, -y-1/2, z-1/2'

loop_
_atom_site_label
_atom_site_type_symbol
_atom_site_fract_x
_atom_site_fract_y
_atom_site_fract_z
_atom_site_U_iso_or_equiv
_atom_site_adp_type
_atom_site_occupancy
_atom_site_symmetry_multiplicity
_atom_site_calc_flag
_atom_site_refinement_flags
_atom_site_disorder_assembly
_atom_site_disorder_group
Fe Fe 0.29977(4) 0.34122(3) 0.45790(2) 0.04357(15) Uani 1 1 d . . .
Si Si 0.13555(8) 0.28304(5) 0.37721(5) 0.0388(2) Uani 1 1 d . . .
N2 N -0.0182(2) 0.34307(14) 0.33806(14) 0.0420(6) Uani 1 1 d . . .
N1 N 0.1505(2) 0.29053(14) 0.27182(13) 0.0422(6) Uani 1 1 d . . .
O2 O 0.1038(3) 0.2988(2) 0.58070(16) 0.0906(9) Uani 1 1 d . . .
C23 C 0.4144(4) 0.3967(2) 0.5237(2) 0.0597(9) Uani 1 1 d . . .
O4 O 0.2803(3) 0.47319(17) 0.34606(16) 0.0871(9) Uani 1 1 d . . .
C20 C 0.1777(4) 0.3168(2) 0.5310(2) 0.0584(9) Uani 1 1 d . . .
O3 O 0.5063(3) 0.21069(18) 0.43403(18) 0.0900(9) Uani 1 1 d . . .
C22 C 0.2878(4) 0.4219(2) 0.3908(2) 0.0572(9) Uani 1 1 d . . .
C21 C 0.4246(4) 0.2622(2) 0.4416(2) 0.0586(9) Uani 1 1 d . . .
C1 C 0.0361(3) 0.33990(17) 0.26757(17) 0.0423(7) Uani 1 1 d . . .
C2 C -0.0202(3) 0.3832(2) 0.19785(18) 0.0504(8) Uani 1 1 d . . .
C3 C -0.1229(4) 0.3475(2) 0.1489(2) 0.0682(10) Uani 1 1 d . . .
H3 H -0.1569 0.2961 0.1598 0.082 Uiso 1 1 calc R . .
C8 C 0.2572(4) 0.2667(2) 0.21233(18) 0.0553(9) Uani 1 1 d . . .
O5 O 0.4848(3) 0.43165(18) 0.56721(18) 0.1008(10) Uani 1 1 d . . .
C7 C 0.0296(4) 0.4597(2) 0.1819(2) 0.0658(10) Uani 1 1 d . . .
H7 H 0.0985 0.4844 0.2147 0.079 Uiso 1 1 calc R . .
C12 C -0.1388(3) 0.3947(2) 0.3681(2) 0.0561(9) Uani 1 1 d . . .
C10 C 0.3571(5) 0.3361(3) 0.1958(3) 0.122(2) Uani 1 1 d U . .
H10A H 0.3050 0.3755 0.1651 0.147 Uiso 1 1 calc R . .
H10B H 0.4395 0.3170 0.1680 0.147 Uiso 1 1 calc R . .
H10C H 0.3904 0.3600 0.2437 0.147 Uiso 1 1 calc R . .
C14 C -0.2778(4) 0.3855(3) 0.3201(3) 0.0993(15) Uani 1 1 d U . .
H14A H -0.2639 0.4071 0.2692 0.119 Uiso 1 1 calc R . .
H14B H -0.3553 0.4141 0.3443 0.119 Uiso 1 1 calc R . .
H14C H -0.3027 0.3295 0.3161 0.119 Uiso 1 1 calc R . .
C15 C -0.1654(5) 0.3663(3) 0.4496(2) 0.1023(16) Uani 1 1 d U . .
H15A H -0.1928 0.3105 0.4485 0.123 Uiso 1 1 calc R . .
H15B H -0.2425 0.3975 0.4711 0.123 Uiso 1 1 calc R . .
H15C H -0.0777 0.3728 0.4808 0.123 Uiso 1 1 calc R . .
C11 C 0.1844(5) 0.2388(4) 0.1396(3) 0.132(2) Uani 1 1 d U . .
H11A H 0.1148 0.1976 0.1510 0.159 Uiso 1 1 calc R . .
H11B H 0.2562 0.2174 0.1057 0.159 Uiso 1 1 calc R . .
H11C H 0.1351 0.2832 0.1147 0.159 Uiso 1 1 calc R . .
C13 C -0.0919(5) 0.4816(3) 0.3713(3) 0.1127(17) Uani 1 1 d U . .
H13A H 0.0016 0.4857 0.3976 0.135 Uiso 1 1 calc R . .
H13B H -0.1625 0.5124 0.3987 0.135 Uiso 1 1 calc R . .
H13C H -0.0850 0.5022 0.3195 0.135 Uiso 1 1 calc R . .
C9 C 0.3487(6) 0.2001(3) 0.2467(3) 0.125(2) Uani 1 1 d U . .
H9A H 0.3967 0.2187 0.2936 0.150 Uiso 1 1 calc R . .
H9B H 0.4206 0.1840 0.2105 0.150 Uiso 1 1 calc R . .
H9C H 0.2874 0.1550 0.2581 0.150 Uiso 1 1 calc R . .
C16 C -0.0163(4) 0.1306(2) 0.3854(2) 0.0697(10) Uani 1 1 d . . .
C5 C -0.1252(5) 0.4617(3) 0.0682(2) 0.0900(14) Uani 1 1 d . . .
H5 H -0.1597 0.4880 0.0238 0.108 Uiso 1 1 calc R . .
C6 C -0.0241(5) 0.4993(3) 0.1166(3) 0.0863(13) Uani 1 1 d . . .
H6 H 0.0079 0.5510 0.1053 0.104 Uiso 1 1 calc R . .
C4 C -0.1749(5) 0.3871(3) 0.0844(2) 0.0824(12) Uani 1 1 d . . .
H4 H -0.2444 0.3628 0.0518 0.099 Uiso 1 1 calc R . .
C17 C -0.1157(6) 0.1501(3) 0.3181(3) 0.1217(19) Uani 1 1 d U . .
H17A H -0.1658 0.1997 0.3279 0.146 Uiso 1 1 calc R . .
H17B H -0.1858 0.1076 0.3108 0.146 Uiso 1 1 calc R . .
H17C H -0.0596 0.1556 0.2723 0.146 Uiso 1 1 calc R . .
C19 C 0.0678(6) 0.0564(3) 0.3737(4) 0.130(2) Uani 1 1 d U . .
H19A H 0.1223 0.0611 0.3272 0.156 Uiso 1 1 calc R . .
H19B H 0.0021 0.0114 0.3689 0.156 Uiso 1 1 calc R . .
H19C H 0.1339 0.0480 0.4171 0.156 Uiso 1 1 calc R . .
C18 C -0.1049(6) 0.1242(4) 0.4581(3) 0.148(2) Uani 1 1 d U . .
H18A H -0.0411 0.1111 0.5015 0.178 Uiso 1 1 calc R . .
H18B H -0.1772 0.0827 0.4514 0.178 Uiso 1 1 calc R . .
H18C H -0.1523 0.1746 0.4675 0.178 Uiso 1 1 calc R . .
O1 O 0.0883(2) 0.19394(13) 0.40178(13) 0.0551(6) Uani 1 1 d . . .

loop_
_atom_site_aniso_label
_atom_site_aniso_U_11
_atom_site_aniso_U_22
_atom_site_aniso_U_33
_atom_site_aniso_U_23
_atom_site_aniso_U_13
_atom_site_aniso_U_12
Fe 0.0417(2) 0.0433(3) 0.0456(3) -0.0035(2) 0.00093(18) -0.0063(2)
Si 0.0379(4) 0.0373(4) 0.0415(4) -0.0016(4) 0.0053(3) -0.0053(4)
N2 0.0384(12) 0.0416(14) 0.0464(14) -0.0037(12) 0.0053(11) -0.0028(11)
N1 0.0460(14) 0.0407(14) 0.0403(13) -0.0023(11) 0.0062(11) 0.0016(12)
O2 0.0840(19) 0.128(3) 0.0616(16) 0.0128(17) 0.0243(15) -0.0103(18)
C23 0.059(2) 0.055(2) 0.064(2) -0.0025(19) -0.0097(17) -0.0047(18)
O4 0.104(2) 0.0644(18) 0.091(2) 0.0245(16) -0.0260(17) -0.0311(16)
C20 0.056(2) 0.070(2) 0.049(2) -0.0038(18) -0.0003(17) -0.0027(18)
O3 0.0757(18) 0.078(2) 0.117(2) -0.0123(17) 0.0017(16) 0.0260(16)
C22 0.060(2) 0.051(2) 0.060(2) -0.0034(18) -0.0109(17) -0.0186(17)
C21 0.051(2) 0.061(2) 0.064(2) -0.0044(18) 0.0015(17) -0.0017(18)
C1 0.0425(16) 0.0356(16) 0.0487(17) -0.0044(14) 0.0003(13) -0.0086(14)
C2 0.0552(19) 0.049(2) 0.0470(18) 0.0001(16) 0.0015(15) 0.0076(17)
C3 0.073(2) 0.068(3) 0.063(2) -0.004(2) -0.0138(19) 0.006(2)
C8 0.0561(19) 0.066(2) 0.0445(18) -0.0103(17) 0.0125(15) 0.0101(18)
O5 0.107(2) 0.089(2) 0.103(2) -0.0170(18) -0.0466(19) -0.0243(18)
C7 0.079(3) 0.057(2) 0.061(2) 0.0101(19) 0.0026(19) 0.003(2)
C12 0.0449(18) 0.062(2) 0.062(2) -0.0071(18) 0.0109(15) 0.0117(17)
C10 0.107(3) 0.114(4) 0.152(4) -0.016(3) 0.084(3) -0.012(3)
C14 0.055(2) 0.142(4) 0.101(3) -0.019(3) 0.001(2) 0.031(3)
C15 0.088(3) 0.142(4) 0.079(3) 0.006(3) 0.037(2) 0.042(3)
C11 0.106(3) 0.203(6) 0.088(3) -0.082(4) 0.009(3) 0.019(4)
C13 0.111(3) 0.073(3) 0.157(4) -0.028(3) 0.058(3) 0.012(3)
C9 0.147(4) 0.139(4) 0.093(3) 0.019(3) 0.048(3) 0.088(4)
C16 0.074(2) 0.048(2) 0.087(3) 0.007(2) -0.007(2) -0.025(2)
C5 0.105(4) 0.106(4) 0.059(3) 0.012(3) -0.003(2) 0.046(3)
C6 0.114(4) 0.064(3) 0.082(3) 0.025(2) 0.014(3) 0.022(3)
C4 0.084(3) 0.098(4) 0.063(3) -0.005(3) -0.016(2) 0.023(3)
C17 0.125(4) 0.087(3) 0.148(4) 0.015(3) -0.062(3) -0.046(3)
C19 0.148(4) 0.058(3) 0.181(5) -0.019(3) -0.038(4) -0.016(3)
C18 0.147(5) 0.144(5) 0.156(5) 0.006(4) 0.039(4) -0.091(4)
O1 0.0554(13) 0.0428(13) 0.0667(14) 0.0062(11) -0.0054(11) -0.0150(11)

loop_
_atom_type_symbol
_atom_type_description
_atom_type_scat_dispersion_real
_atom_type_scat_dispersion_imag
_atom_type_scat_source
C C 0.0033 0.0016 'International Tables Vol C Tables 4.2.6.8 and 6.1.1.4'
H H 0.0000 0.0000 'International Tables Vol C Tables 4.2.6.8 and 6.1.1.4'
Fe Fe 0.3463 0.8444 'International Tables Vol C Tables 4.2.6.8 and 6.1.1.4'
N N 0.0061 0.0033 'International Tables Vol C Tables 4.2.6.8 and 6.1.1.4'
O O 0.0106 0.0060 'International Tables Vol C Tables 4.2.6.8 and 6.1.1.4'
Si Si 0.0817 0.0704 'International Tables Vol C Tables 4.2.6.8 and 6.1.1.4'

loop_
_geom_angle_atom_site_label_1
_geom_angle_atom_site_label_2
_geom_angle_atom_site_label_3
_geom_angle
_geom_angle_site_symmetry_1
_geom_angle_site_symmetry_3
_geom_angle_publ_flag
C20 Fe C21 111.72(17) . . ?
C20 Fe C22 128.00(16) . . ?
C21 Fe C22 119.01(16) . . ?
C20 Fe C23 92.13(16) . . ?
C21 Fe C23 96.54(16) . . ?
C22 Fe C23 92.83(15) . . ?
C20 Fe Si 85.26(11) . . ?
C21 Fe Si 90.36(11) . . ?
C22 Fe Si 83.82(10) . . ?
C23 Fe Si 173.11(12) . . ?
O1 Si N1 110.74(12) . . ?
O1 Si N2 112.87(11) . . ?
N1 Si N2 71.16(11) . . ?
O1 Si Fe 114.56(9) . . ?
N1 Si Fe 121.31(8) . . ?
N2 Si Fe 119.19(8) . . ?
O1 Si C1 119.86(11) . . ?
Fe Si C1 125.58(8) . . ?
C1 N2 C12 129.6(3) . . ?
C1 N2 Si 90.69(18) . . ?
C12 N2 Si 138.2(2) . . ?
C1 N1 C8 131.0(3) . . ?
C1 N1 Si 90.82(18) . . ?
C8 N1 Si 137.3(2) . . ?
O5 C23 Fe 178.0(4) . . ?
O2 C20 Fe 176.5(3) . . ?
O4 C22 Fe 178.6(3) . . ?
O3 C21 Fe 177.5(3) . . ?
N2 C1 N1 106.8(3) . . ?
N2 C1 C2 126.4(3) . . ?
N1 C1 C2 126.8(3) . . ?
N2 C1 Si 53.66(14) . . ?
N1 C1 Si 53.48(14) . . ?
C2 C1 Si 174.9(2) . . ?
C3 C2 C7 119.7(3) . . ?
C3 C2 C1 120.3(3) . . ?
C7 C2 C1 120.0(3) . . ?
C4 C3 C2 120.5(4) . . ?
C4 C3 H3 119.7 . . ?
C2 C3 H3 119.7 . . ?
C11 C8 N1 112.3(3) . . ?
C11 C8 C9 109.7(4) . . ?
N1 C8 C9 107.0(3) . . ?
C11 C8 C10 109.9(4) . . ?
N1 C8 C10 109.9(3) . . ?
C9 C8 C10 107.8(4) . . ?
C2 C7 C6 119.2(4) . . ?
C2 C7 H7 120.4 . . ?
C6 C7 H7 120.4 . . ?
N2 C12 C14 111.7(3) . . ?
N2 C12 C13 110.3(3) . . ?
C14 C12 C13 110.7(4) . . ?
N2 C12 C15 106.5(3) . . ?
C14 C12 C15 108.9(3) . . ?
C13 C12 C15 108.6(4) . . ?
C8 C10 H10A 109.5 . . ?
C8 C10 H10B 109.5 . . ?
H10A C10 H10B 109.5 . . ?
C8 C10 H10C 109.5 . . ?
H10A C10 H10C 109.5 . . ?
H10B C10 H10C 109.5 . . ?
C12 C14 H14A 109.5 . . ?
C12 C14 H14B 109.5 . . ?
H14A C14 H14B 109.5 . . ?
C12 C14 H14C 109.5 . . ?
H14A C14 H14C 109.5 . . ?
H14B C14 H14C 109.5 . . ?
C12 C15 H15A 109.5 . . ?
C12 C15 H15B 109.5 . . ?
H15A C15 H15B 109.5 . . ?
C12 C15 H15C 109.5 . . ?
H15A C15 H15C 109.5 . . ?
H15B C15 H15C 109.5 . . ?
C8 C11 H11A 109.5 . . ?
C8 C11 H11B 109.5 . . ?
H11A C11 H11B 109.5 . . ?
C8 C11 H11C 109.5 . . ?
H11A C11 H11C 109.5 . . ?
H11B C11 H11C 109.5 . . ?
C12 C13 H13A 109.5 . . ?
C12 C13 H13B 109.5 . . ?
H13A C13 H13B 109.5 . . ?
C12 C13 H13C 109.5 . . ?
H13A C13 H13C 109.5 . . ?
H13B C13 H13C 109.5 . . ?
C8 C9 H9A 109.5 . . ?
C8 C9 H9B 109.5 . . ?
H9A C9 H9B 109.5 . . ?
C8 C9 H9C 109.5 . . ?
H9A C9 H9C 109.5 . . ?
H9B C9 H9C 109.5 . . ?
O1 C16 C19 106.9(3) . . ?
O1 C16 C17 112.3(3) . . ?
C19 C16 C17 112.7(4) . . ?
O1 C16 C18 104.9(3) . . ?
C19 C16 C18 110.5(4) . . ?
C17 C16 C18 109.3(4) . . ?
C4 C5 C6 120.9(4) . . ?
C4 C5 H5 119.5 . . ?
C6 C5 H5 119.5 . . ?
C5 C6 C7 119.7(4) . . ?
C5 C6 H6 120.2 . . ?
C7 C6 H6 120.2 . . ?
C5 C4 C3 119.9(4) . . ?
C5 C4 H4 120.1 . . ?
C3 C4 H4 120.1 . . ?
C16 C17 H17A 109.5 . . ?
C16 C17 H17B 109.5 . . ?
H17A C17 H17B 109.5 . . ?
C16 C17 H17C 109.5 . . ?
H17A C17 H17C 109.5 . . ?
H17B C17 H17C 109.5 . . ?
C16 C19 H19A 109.5 . . ?
C16 C19 H19B 109.5 . . ?
H19A C19 H19B 109.5 . . ?
C16 C19 H19C 109.5 . . ?
H19A C19 H19C 109.5 . . ?
H19B C19 H19C 109.5 . . ?
C16 C18 H18A 109.5 . . ?
C16 C18 H18B 109.5 . . ?
H18A C18 H18B 109.5 . . ?
C16 C18 H18C 109.5 . . ?
H18A C18 H18C 109.5 . . ?
H18B C18 H18C 109.5 . . ?
C16 O1 Si 143.4(2) . . ?

loop_
_geom_bond_atom_site_label_1
_geom_bond_atom_site_label_2
_geom_bond_distance
_geom_bond_site_symmetry_2
_geom_bond_publ_flag
Fe C20 1.757(4) . ?
Fe C21 1.768(4) . ?
Fe C22 1.771(4) . ?
Fe C23 1.780(4) . ?
Fe Si 2.2379(9) . ?
Si O1 1.602(2) . ?
Si N1 1.833(2) . ?
Si N2 1.837(2) . ?
Si C1 2.280(3) . ?
N2 C1 1.329(4) . ?
N2 C12 1.503(4) . ?
N1 C1 1.330(3) . ?
N1 C8 1.492(4) . ?
O2 C20 1.149(4) . ?
C23 O5 1.135(4) . ?
O4 C22 1.151(4) . ?
O3 C21 1.146(4) . ?
C1 C2 1.481(4) . ?
C2 C3 1.379(5) . ?
C2 C7 1.381(5) . ?
C3 C4 1.365(5) . ?
C3 H3 0.9300 . ?
C8 C11 1.479(5) . ?
C8 C9 1.499(5) . ?
C8 C10 1.504(5) . ?
C7 C6 1.382(5) . ?
C7 H7 0.9300 . ?
C12 C14 1.505(5) . ?
C12 C13 1.506(5) . ?
C12 C15 1.510(5) . ?
C10 H10A 0.9600 . ?
C10 H10B 0.9600 . ?
C10 H10C 0.9600 . ?
C14 H14A 0.9600 . ?
C14 H14B 0.9600 . ?
C14 H14C 0.9600 . ?
C15 H15A 0.9600 . ?
C15 H15B 0.9600 . ?
C15 H15C 0.9600 . ?
C11 H11A 0.9600 . ?
C11 H11B 0.9600 . ?
C11 H11C 0.9600 . ?
C13 H13A 0.9600 . ?
C13 H13B 0.9600 . ?
C13 H13C 0.9600 . ?
C9 H9A 0.9600 . ?
C9 H9B 0.9600 . ?
C9 H9C 0.9600 . ?
C16 O1 1.445(4) . ?
C16 C19 1.470(6) . ?
C16 C17 1.489(6) . ?
C16 C18 1.518(6) . ?
C5 C4 1.352(6) . ?
C5 C6 1.377(6) . ?
C5 H5 0.9300 . ?
C6 H6 0.9300 . ?
C4 H4 0.9300 . ?
C17 H17A 0.9600 . ?
C17 H17B 0.9600 . ?
C17 H17C 0.9600 . ?
C19 H19A 0.9600 . ?
C19 H19B 0.9600 . ?
C19 H19C 0.9600 . ?
C18 H18A 0.9600 . ?
C18 H18B 0.9600 . ?
C18 H18C 0.9600 . ?
